data_7227883
loop_
_publ_author_name
'Abdel-Mohsen, H. T.'
'Conrad, J.'
'Harms, K.'
'Nohr, D.'
'Beifuss, U.'

_publ_section_title
;
 Laccase-catalyzed green synthesis and cytotoxic activity of novel
 pyrimidobenzothiazoles and catechol thioethers
;
_journal_issue 28
_journal_name_full 'RSC Adv.'
_journal_page_first 17427
_journal_paper_doi 10.1039/C6RA28102H
_journal_volume 7
_journal_year 2017
_chemical_formula_moiety 'C15 H18 N2 O3 S'
_chemical_formula_sum 'C15 H18 N2 O3 S'
_chemical_formula_weight 306.37
_chemical_name_common HAMH285
_space_group_crystal_system monoclinic
_space_group_IT_number 14
_space_group_name_Hall '-P 2ybc'
_space_group_name_H-M_alt 'P 1 21/c 1'
_symmetry_space_group_name_Hall '-P 2ybc'
_symmetry_space_group_name_H-M 'P 1 21/c 1'
_atom_sites_solution_hydrogens mixed
_atom_sites_solution_primary direct
_atom_sites_solution_secondary difmap
_audit_creation_method SHELXL-2014/7
_audit_update_record
;
2016-11-03 deposited with the CCDC.
2017-02-15 downloaded from the CCDC.
;
_cell_angle_alpha 90
_cell_angle_beta 105.090(1)
_cell_angle_gamma 90
_cell_formula_units_Z 4
_cell_length_a 8.6208(4)
_cell_length_b 11.6290(4)
_cell_length_c 15.4798(6)
_cell_measurement_reflns_used 9915
_cell_measurement_temperature 100(2)
_cell_measurement_theta_max 27.5103
_cell_measurement_theta_min 2.4469
_cell_volume 1498.36(10)
_computing_cell_refinement 'SAINT V8.35A (Bruker AXS Inc., 2015)'
_computing_data_collection 'APEX3 (Bruker AXS Inc., 2015)'
_computing_data_reduction 'SAINT V8.35A (Bruker AXS Inc., 2015)'
_computing_molecular_graphics 'DIAMOND (Crystal Impact)'
_computing_structure_refinement 'SHELXL-2014/7 (Sheldrick, 2014)'
_computing_structure_solution 'XT V2014/1 (Bruker AXS Inc., 2014)'
_diffrn_ambient_temperature 100(2)
_diffrn_detector_area_resol_mean 7.9
_diffrn_measured_fraction_theta_full 1.000
_diffrn_measured_fraction_theta_max 0.999
_diffrn_measurement_device_type 'Bruker D8 QUEST area detector'
_diffrn_measurement_method '\w and \f scans'
_diffrn_radiation_type MoK\a
_diffrn_radiation_wavelength 0.71073
_diffrn_reflns_av_R_equivalents 0.0254
_diffrn_reflns_av_unetI/netI 0.0181
_diffrn_reflns_Laue_measured_fraction_full 1.000
_diffrn_reflns_Laue_measured_fraction_max 0.999
_diffrn_reflns_limit_h_max 11
_diffrn_reflns_limit_h_min -11
_diffrn_reflns_limit_k_max 14
_diffrn_reflns_limit_k_min -15
_diffrn_reflns_limit_l_max 20
_diffrn_reflns_limit_l_min -20
_diffrn_reflns_number 17300
_diffrn_reflns_point_group_measured_fraction_full 1.000
_diffrn_reflns_point_group_measured_fraction_max 0.999
_diffrn_reflns_theta_full 25.242
_diffrn_reflns_theta_max 27.537
_diffrn_reflns_theta_min 2.219
_diffrn_source 'microfocus sealed X-ray tube'
_exptl_absorpt_coefficient_mu 0.228
_exptl_absorpt_correction_T_max 0.96
_exptl_absorpt_correction_T_min 0.91
_exptl_absorpt_correction_type multi-scan
_exptl_absorpt_process_details ' '
_exptl_crystal_colour colourless
_exptl_crystal_density_diffrn 1.358
_exptl_crystal_density_method 'not measured'
_exptl_crystal_description nugget
_exptl_crystal_F_000 648
_exptl_crystal_size_max 0.32
_exptl_crystal_size_mid 0.26
_exptl_crystal_size_min 0.19
_refine_diff_density_max 0.342
_refine_diff_density_min -0.302
_refine_diff_density_rms 0.050
_refine_ls_extinction_method none
_refine_ls_goodness_of_fit_ref 1.048
_refine_ls_hydrogen_treatment mixed
_refine_ls_matrix_type full
_refine_ls_number_parameters 206
_refine_ls_number_reflns 3446
_refine_ls_number_restraints 0
_refine_ls_restrained_S_all 1.048
_refine_ls_R_factor_all 0.0353
_refine_ls_R_factor_gt 0.0315
_refine_ls_shift/su_max 0.001
_refine_ls_shift/su_mean 0.000
_refine_ls_structure_factor_coef Fsqd
_refine_ls_weighting_details 'w=1/[\s^2^(Fo^2^)+(0.0361P)^2^+0.9710P] where P=(Fo^2^+2Fc^2^)/3'
_refine_ls_weighting_scheme calc
_refine_ls_wR_factor_gt 0.0788
_refine_ls_wR_factor_ref 0.0814
_reflns_Friedel_coverage 0.000
_reflns_number_gt 3141
_reflns_number_total 3446
_reflns_threshold_expression 'I > 2\s(I)'
_cod_data_source_file c6ra28102h2.cif
_cod_data_source_block HAMH285_0m
_cod_depositor_comments
;
The following automatic conversions were performed:

'_exptl_absorpt_correction_type' value 'Multi-Scan' changed to
'multi-scan' according to
/home/data/users/saulius/crontab/automatic-downloads/rss-feeds/RSC/lib/dictionaries/cif_core.dic
dictionary named 'cif_core.dic' version 2.4.2 from 2011-04-26.

Automatic conversion script
Id: cif_fix_values 4973 2017-02-22 13:04:09Z antanas 
;
_cod_database_code 7227883
_shelx_shelxl_version_number 2014/7
_shelx_space_group_comment
; 
The symmetry employed for this shelxl refinement is uniquely defined 
by the following loop, which should always be used as a source of 
symmetry information in preference to the above space-group names. 
They are only intended as comments. 
;
_shelx_estimated_absorpt_t_min 0.931
_shelx_estimated_absorpt_t_max 0.958

loop_
_space_group_symop_operation_xyz
'x, y, z'
'-x, y+1/2, -z+1/2'
'-x, -y, -z'
'x, -y-1/2, z-1/2'

loop_
_atom_site_label
_atom_site_type_symbol
_atom_site_fract_x
_atom_site_fract_y
_atom_site_fract_z
_atom_site_U_iso_or_equiv
_atom_site_adp_type
_atom_site_occupancy
_atom_site_site_symmetry_order
_atom_site_calc_flag
_atom_site_refinement_flags_posn
_atom_site_refinement_flags_adp
C1 C 0.97569(14) 0.45179(11) 0.86949(8) 0.0119(2) Uani 1 1 d . .
O1 O 1.08011(10) 0.40653(8) 0.93228(6) 0.01420(19) Uani 1 1 d . .
S1 S 0.63605(4) 0.68547(3) 0.85691(2) 0.01396(9) Uani 1 1 d . .
N2 N 0.87441(12) 0.53441(9) 0.88780(7) 0.0114(2) Uani 1 1 d . .
H2 H 0.888(2) 0.5564(15) 0.9420(12) 0.023(4) Uiso 1 1 d . .
C3 C 0.75698(14) 0.58266(10) 0.82136(8) 0.0114(2) Uani 1 1 d . .
N4 N 0.73394(13) 0.55871(9) 0.73711(7) 0.0138(2) Uani 1 1 d . .
C5 C 0.83472(14) 0.48023(11) 0.71432(8) 0.0132(2) Uani 1 1 d . .
C6 C 0.95203(15) 0.42540(11) 0.77726(8) 0.0139(2) Uani 1 1 d . .
H6 H 1.0179 0.3696 0.7594 0.017 Uiso 1 1 calc R U
C7 C 0.80307(15) 0.46060(12) 0.61412(8) 0.0163(3) Uani 1 1 d . .
C8 C 0.63692(16) 0.40373(12) 0.58114(9) 0.0185(3) Uani 1 1 d . .
H8A H 0.6102 0.3953 0.5159 0.028 Uiso 1 1 calc R U
H8B H 0.5558 0.4519 0.5976 0.028 Uiso 1 1 calc R U
H8C H 0.6389 0.3278 0.6088 0.028 Uiso 1 1 calc R U
C9 C 0.80038(19) 0.57840(14) 0.56840(9) 0.0244(3) Uani 1 1 d . .
H9A H 0.7779 0.5677 0.5035 0.037 Uiso 1 1 calc R U
H9B H 0.9050 0.6159 0.5905 0.037 Uiso 1 1 calc R U
H9C H 0.7166 0.6266 0.5821 0.037 Uiso 1 1 calc R U
C10 C 0.93132(17) 0.38429(15) 0.59155(9) 0.0260(3) Uani 1 1 d . .
H10A H 0.9106 0.3775 0.5264 0.039 Uiso 1 1 calc R U
H10B H 0.9281 0.3078 0.6176 0.039 Uiso 1 1 calc R U
H10C H 1.0375 0.4186 0.6161 0.039 Uiso 1 1 calc R U
C11 C 0.53034(15) 0.74128(11) 0.75100(8) 0.0124(2) Uani 1 1 d . .
C12 C 0.61421(15) 0.81379(11) 0.70716(8) 0.0136(2) Uani 1 1 d . .
H12 H 0.7223 0.8339 0.7354 0.016 Uiso 1 1 calc R U
O13 O 0.61629(11) 0.92574(8) 0.57479(6) 0.01583(19) Uani 1 1 d . .
H13 H 0.715(3) 0.9073(18) 0.5807(14) 0.039(6) Uiso 1 1 d . .
C13 C 0.54135(15) 0.85648(10) 0.62316(8) 0.0124(2) Uani 1 1 d . .
O14 O 0.30213(11) 0.87370(8) 0.50263(6) 0.0158(2) Uani 1 1 d . .
H14 H 0.365(2) 0.9153(17) 0.4851(13) 0.030(5) Uiso 1 1 d . .
C14 C 0.37943(15) 0.83102(10) 0.58429(8) 0.0120(2) Uani 1 1 d . .
C15 C 0.29604(15) 0.76099(10) 0.62907(8) 0.0129(2) Uani 1 1 d . .
H15 H 0.1858 0.7453 0.6024 0.015 Uiso 1 1 calc R U
C16 C 0.36994(15) 0.71280(11) 0.71252(8) 0.0125(2) Uani 1 1 d . .
C17 C 0.27557(16) 0.63194(12) 0.75540(9) 0.0192(3) Uani 1 1 d . .
H17A H 0.1650 0.6265 0.7180 0.029 Uiso 1 1 calc R U
H17B H 0.2748 0.6610 0.8147 0.029 Uiso 1 1 calc R U
H17C H 0.3255 0.5556 0.7614 0.029 Uiso 1 1 calc R U

loop_
_atom_site_aniso_label
_atom_site_aniso_U_11
_atom_site_aniso_U_22
_atom_site_aniso_U_33
_atom_site_aniso_U_23
_atom_site_aniso_U_13
_atom_site_aniso_U_12
C1 0.0093(5) 0.0140(6) 0.0121(5) 0.0005(4) 0.0025(4) -0.0009(4)
O1 0.0114(4) 0.0182(5) 0.0116(4) 0.0009(3) 0.0004(3) 0.0032(3)
S1 0.01609(16) 0.01704(16) 0.00842(14) 0.00206(11) 0.00257(11) 0.00615(11)
N2 0.0114(5) 0.0151(5) 0.0070(5) 0.0003(4) 0.0011(4) 0.0016(4)
C3 0.0105(5) 0.0128(5) 0.0108(5) 0.0020(4) 0.0029(4) 0.0002(4)
N4 0.0139(5) 0.0178(5) 0.0094(5) 0.0015(4) 0.0026(4) 0.0015(4)
C5 0.0113(5) 0.0184(6) 0.0102(5) -0.0006(4) 0.0035(4) -0.0025(5)
C6 0.0116(5) 0.0182(6) 0.0123(6) -0.0022(5) 0.0039(4) 0.0008(5)
C7 0.0145(6) 0.0254(7) 0.0089(5) -0.0019(5) 0.0029(4) -0.0006(5)
C8 0.0169(6) 0.0242(7) 0.0130(6) -0.0020(5) 0.0012(5) -0.0009(5)
C9 0.0290(7) 0.0330(8) 0.0113(6) 0.0021(5) 0.0055(5) -0.0079(6)
C10 0.0187(7) 0.0456(9) 0.0141(6) -0.0094(6) 0.0049(5) 0.0047(6)
C11 0.0145(6) 0.0129(6) 0.0092(5) 0.0017(4) 0.0019(4) 0.0041(4)
C12 0.0114(5) 0.0150(6) 0.0142(6) 0.0007(5) 0.0027(4) 0.0014(4)
O13 0.0137(4) 0.0177(5) 0.0170(4) 0.0067(4) 0.0059(4) 0.0010(4)
C13 0.0141(6) 0.0106(5) 0.0137(5) 0.0007(4) 0.0059(4) 0.0009(4)
O14 0.0168(4) 0.0173(5) 0.0115(4) 0.0056(3) 0.0003(3) -0.0014(4)
C14 0.0151(6) 0.0099(5) 0.0100(5) 0.0001(4) 0.0017(4) 0.0031(4)
C15 0.0122(5) 0.0127(6) 0.0127(6) -0.0006(4) 0.0012(4) -0.0007(4)
C16 0.0149(6) 0.0106(5) 0.0122(5) -0.0001(4) 0.0040(5) 0.0006(4)
C17 0.0208(6) 0.0184(6) 0.0177(6) 0.0047(5) 0.0039(5) -0.0050(5)

loop_
_atom_type_symbol
_atom_type_description
_atom_type_scat_dispersion_real
_atom_type_scat_dispersion_imag
_atom_type_scat_source
C C 0.0033 0.0016 'International Tables Vol C Tables 4.2.6.8 and 6.1.1.4'
H H 0.0000 0.0000 'International Tables Vol C Tables 4.2.6.8 and 6.1.1.4'
N N 0.0061 0.0033 'International Tables Vol C Tables 4.2.6.8 and 6.1.1.4'
O O 0.0106 0.0060 'International Tables Vol C Tables 4.2.6.8 and 6.1.1.4'
S S 0.1246 0.1234 'International Tables Vol C Tables 4.2.6.8 and 6.1.1.4'

loop_
_geom_angle_atom_site_label_1
_geom_angle_atom_site_label_2
_geom_angle_atom_site_label_3
_geom_angle
O1 C1 N2 119.90(11)
O1 C1 C6 124.98(11)
N2 C1 C6 115.12(11)
C3 S1 C11 99.34(6)
C3 N2 C1 121.24(10)
C3 N2 H2 120.0(12)
C1 N2 H2 118.7(12)
N4 C3 N2 124.05(11)
N4 C3 S1 120.69(9)
N2 C3 S1 115.25(9)
C3 N4 C5 117.45(11)
C6 C5 N4 121.97(11)
C6 C5 C7 124.09(11)
N4 C5 C7 113.94(11)
C5 C6 C1 120.10(11)
C5 C6 H6 120.0
C1 C6 H6 120.0
C5 C7 C10 111.85(11)
C5 C7 C8 107.89(10)
C10 C7 C8 109.94(11)
C5 C7 C9 108.22(11)
C10 C7 C9 109.69(12)
C8 C7 C9 109.18(11)
C7 C8 H8A 109.5
C7 C8 H8B 109.5
H8A C8 H8B 109.5
C7 C8 H8C 109.5
H8A C8 H8C 109.5
H8B C8 H8C 109.5
C7 C9 H9A 109.5
C7 C9 H9B 109.5
H9A C9 H9B 109.5
C7 C9 H9C 109.5
H9A C9 H9C 109.5
H9B C9 H9C 109.5
C7 C10 H10A 109.5
C7 C10 H10B 109.5
H10A C10 H10B 109.5
C7 C10 H10C 109.5
H10A C10 H10C 109.5
H10B C10 H10C 109.5
C16 C11 C12 121.12(11)
C16 C11 S1 121.33(9)
C12 C11 S1 117.56(9)
C13 C12 C11 120.57(11)
C13 C12 H12 119.7
C11 C12 H12 119.7
C13 O13 H13 112.9(14)
O13 C13 C12 124.20(11)
O13 C13 C14 116.64(11)
C12 C13 C14 119.13(11)
C14 O14 H14 108.5(13)
O14 C14 C15 119.14(11)
O14 C14 C13 120.97(11)
C15 C14 C13 119.88(11)
C14 C15 C16 121.75(11)
C14 C15 H15 119.1
C16 C15 H15 119.1
C11 C16 C15 117.46(11)
C11 C16 C17 123.30(11)
C15 C16 C17 119.23(11)
C16 C17 H17A 109.5
C16 C17 H17B 109.5
H17A C17 H17B 109.5
C16 C17 H17C 109.5
H17A C17 H17C 109.5
H17B C17 H17C 109.5

loop_
_geom_bond_atom_site_label_1
_geom_bond_atom_site_label_2
_geom_bond_distance
C1 O1 1.2556(15)
C1 N2 1.3765(16)
C1 C6 1.4220(16)
S1 C3 1.7658(12)
S1 C11 1.7781(12)
N2 C3 1.3621(15)
N2 H2 0.857(18)
C3 N4 1.2973(15)
N4 C5 1.3681(16)
C5 C6 1.3658(17)
C5 C7 1.5205(16)
C6 H6 0.9500
C7 C10 1.5275(19)
C7 C8 1.5391(18)
C7 C9 1.539(2)
C8 H8A 0.9800
C8 H8B 0.9800
C8 H8C 0.9800
C9 H9A 0.9800
C9 H9B 0.9800
C9 H9C 0.9800
C10 H10A 0.9800
C10 H10B 0.9800
C10 H10C 0.9800
C11 C16 1.3957(17)
C11 C12 1.3964(17)
C12 C13 1.3808(17)
C12 H12 0.9500
O13 C13 1.3707(15)
O13 H13 0.86(2)
C13 C14 1.4003(17)
O14 C14 1.3600(14)
O14 H14 0.82(2)
C14 C15 1.3857(17)
C15 C16 1.4000(17)
C15 H15 0.9500
C16 C17 1.5059(17)
C17 H17A 0.9800
C17 H17B 0.9800
C17 H17C 0.9800

loop_
_geom_hbond_atom_site_label_D
_geom_hbond_atom_site_label_H
_geom_hbond_atom_site_label_A
_geom_hbond_distance_DH
_geom_hbond_distance_HA
_geom_hbond_distance_DA
_geom_hbond_angle_DHA
_geom_hbond_site_symmetry_A
N2 H2 O1 0.857(18) 1.941(18) 2.7954(13) 175.4(17) 3_767
O13 H13 O1 0.86(2) 1.83(2) 2.6572(13) 161(2) 2_756
O14 H14 O13 0.82(2) 2.255(19) 2.7155(13) 115.9(16) .
O14 H14 O13 0.82(2) 2.09(2) 2.7944(13) 143.3(18) 3_676

loop_
_geom_torsion_atom_site_label_1
_geom_torsion_atom_site_label_2
_geom_torsion_atom_site_label_3
_geom_torsion_atom_site_label_4
_geom_torsion
O1 C1 N2 C3 -178.09(11)
C6 C1 N2 C3 2.46(17)
C1 N2 C3 N4 -2.31(19)
C1 N2 C3 S1 179.02(9)
C11 S1 C3 N4 -8.64(12)
C11 S1 C3 N2 170.08(9)
N2 C3 N4 C5 -0.15(18)
S1 C3 N4 C5 178.45(9)
C3 N4 C5 C6 2.28(18)
C3 N4 C5 C7 -177.88(11)
N4 C5 C6 C1 -1.97(19)
C7 C5 C6 C1 178.20(12)
O1 C1 C6 C5 -179.83(12)
N2 C1 C6 C5 -0.42(18)
C6 C5 C7 C10 -7.39(18)
N4 C5 C7 C10 172.78(12)
C6 C5 C7 C8 113.65(14)
N4 C5 C7 C8 -66.19(14)
C6 C5 C7 C9 -128.33(14)
N4 C5 C7 C9 51.83(14)
C3 S1 C11 C16 105.25(11)
C3 S1 C11 C12 -74.07(11)
C16 C11 C12 C13 -1.91(19)
S1 C11 C12 C13 177.41(9)
C11 C12 C13 O13 -178.37(11)
C11 C12 C13 C14 3.30(18)
O13 C13 C14 O14 -0.08(17)
C12 C13 C14 O14 178.37(11)
O13 C13 C14 C15 179.64(11)
C12 C13 C14 C15 -1.90(18)
O14 C14 C15 C16 178.79(11)
C13 C14 C15 C16 -0.94(18)
C12 C11 C16 C15 -0.90(18)
S1 C11 C16 C15 179.80(9)
C12 C11 C16 C17 177.87(12)
S1 C11 C16 C17 -1.43(17)
C14 C15 C16 C11 2.31(18)
C14 C15 C16 C17 -176.51(12)
